data_7021281
loop_
_publ_author_name
'Danopoulos, Andreas A.'
'Braunstein, Pierre'

_publ_section_title
;
 Mono-N-heterocyclic carbene amido and alkyl complexes. Cobalt-mediated
 C-H activation and C-C coupling reactions involving benzyl ligands on a
 putative 3-coordinate intermediate.
;
_journal_issue 20
_journal_name_full 'Dalton transactions (Cambridge, England : 2003)'
_journal_page_first 7276
_journal_page_last 7280
_journal_paper_doi 10.1039/c3dt50197c
_journal_volume 42
_journal_year 2013
_chemical_formula_sum 'C35 H51 Cl Co N4'
_chemical_formula_weight 622.18
_chemical_name_systematic
;
?
;
_space_group_IT_number 14
_symmetry_cell_setting monoclinic
_symmetry_space_group_name_Hall '-P 2yn'
_symmetry_space_group_name_H-M 'P 1 21/n 1'
_atom_sites_solution_hydrogens geom
_atom_sites_solution_primary direct
_atom_sites_solution_secondary difmap
_audit_creation_method SHELXL-97
_cell_angle_alpha 90.00
_cell_angle_beta 97.102(4)
_cell_angle_gamma 90.00
_cell_formula_units_Z 4
_cell_length_a 16.017(3)
_cell_length_b 8.3798(15)
_cell_length_c 28.990(6)
_cell_measurement_temperature 120(2)
_cell_volume 3861.2(13)
_computing_structure_refinement 'SHELXL-97 (Sheldrick, 2008)'
_diffrn_ambient_temperature 120(2)
_diffrn_measured_fraction_theta_full 0.988
_diffrn_measured_fraction_theta_max 0.988
_diffrn_radiation_monochromator graphite
_diffrn_radiation_source 'fine-focus sealed tube'
_diffrn_radiation_type MoK\a
_diffrn_radiation_wavelength 0.71073
_diffrn_reflns_av_R_equivalents 0.0443
_diffrn_reflns_av_sigmaI/netI 0.0692
_diffrn_reflns_limit_h_max 21
_diffrn_reflns_limit_h_min -21
_diffrn_reflns_limit_k_max 8
_diffrn_reflns_limit_k_min -11
_diffrn_reflns_limit_l_max 38
_diffrn_reflns_limit_l_min -25
_diffrn_reflns_number 21869
_diffrn_reflns_theta_full 27.95
_diffrn_reflns_theta_max 27.95
_diffrn_reflns_theta_min 1.54
_exptl_absorpt_coefficient_mu 0.539
_exptl_absorpt_correction_T_max 0.9736
_exptl_absorpt_correction_T_min 0.7744
_exptl_absorpt_correction_type multi-scan
_exptl_absorpt_process_details sadabs
_exptl_crystal_density_diffrn 1.076
_exptl_crystal_density_method 'not measured'
_exptl_crystal_F_000 1344
_exptl_crystal_size_max 0.50
_exptl_crystal_size_mid 0.15
_exptl_crystal_size_min 0.05
_platon_squeeze_details
;
;
_refine_diff_density_max 1.807
_refine_diff_density_min -0.729
_refine_diff_density_rms 0.092
_refine_ls_extinction_method none
_refine_ls_goodness_of_fit_ref 1.035
_refine_ls_hydrogen_treatment constr
_refine_ls_matrix_type full
_refine_ls_number_parameters 377
_refine_ls_number_reflns 9158
_refine_ls_number_restraints 0
_refine_ls_restrained_S_all 1.035
_refine_ls_R_factor_all 0.1139
_refine_ls_R_factor_gt 0.0773
_refine_ls_shift/su_max 0.015
_refine_ls_shift/su_mean 0.000
_refine_ls_structure_factor_coef Fsqd
_refine_ls_weighting_details 'calc w=1/[\s^2^(Fo^2^)+(0.1146P)^2^+3.6876P] where P=(Fo^2^+2Fc^2^)/3'
_refine_ls_weighting_scheme calc
_refine_ls_wR_factor_gt 0.2023
_refine_ls_wR_factor_ref 0.2184
_reflns_number_gt 5957
_reflns_number_total 9158
_reflns_threshold_expression >2\s(I)
_cod_data_source_file c3dt50197c.txt
_cod_data_source_block complex2b
_cod_original_cell_volume 3861.1(13)
_cod_original_sg_symbol_H-M P21/n
_cod_database_code 7021281

loop_
_symmetry_equiv_pos_as_xyz
'x, y, z'
'-x+1/2, y+1/2, -z+1/2'
'-x, -y, -z'
'x-1/2, -y-1/2, z-1/2'

loop_
_atom_site_label
_atom_site_type_symbol
_atom_site_fract_x
_atom_site_fract_y
_atom_site_fract_z
_atom_site_U_iso_or_equiv
_atom_site_adp_type
_atom_site_occupancy
_atom_site_symmetry_multiplicity
_atom_site_calc_flag
_atom_site_refinement_flags
Co1 Co 0.96503(3) 0.41858(6) 0.835365(17) 0.02509(16) Uani 1 1 d .
Cl1 Cl 1.06277(7) 0.57667(13) 0.87603(4) 0.0448(3) Uani 1 1 d .
N1 N 0.8442(2) 0.4980(4) 0.82912(11) 0.0312(7) Uani 1 1 d .
N2 N 0.9200(2) 0.4960(4) 0.77036(11) 0.0303(7) Uani 1 1 d .
N3 N 0.9959(2) 0.1224(4) 0.89504(11) 0.0352(8) Uani 1 1 d .
N4 N 1.0717(2) 0.1193(4) 0.83843(12) 0.0365(8) Uani 1 1 d .
C1 C 0.7777(2) 0.5528(4) 0.85556(13) 0.0289(8) Uani 1 1 d .
H1 H 0.7585 0.6576 0.8436 0.035 Uiso 1 1 calc R
C2 C 0.7022(2) 0.4396(5) 0.85068(14) 0.0347(9) Uani 1 1 d .
H2A H 0.6794 0.4310 0.8182 0.042 Uiso 1 1 calc R
H2B H 0.7202 0.3343 0.8616 0.042 Uiso 1 1 calc R
C3 C 0.6345(3) 0.5004(6) 0.87853(15) 0.0393(10) Uani 1 1 d .
H3A H 0.5883 0.4249 0.8761 0.047 Uiso 1 1 calc R
H3B H 0.6129 0.6013 0.8657 0.047 Uiso 1 1 calc R
C4 C 0.6690(3) 0.5234(6) 0.93004(16) 0.0461(11) Uani 1 1 d .
H4A H 0.6258 0.5704 0.9464 0.055 Uiso 1 1 calc R
H4B H 0.6838 0.4204 0.9440 0.055 Uiso 1 1 calc R
C5 C 0.7455(3) 0.6299(6) 0.93498(15) 0.0455(11) Uani 1 1 d .
H5A H 0.7686 0.6350 0.9675 0.055 Uiso 1 1 calc R
H5B H 0.7287 0.7369 0.9250 0.055 Uiso 1 1 calc R
C6 C 0.8133(2) 0.5719(5) 0.90668(13) 0.0356(9) Uani 1 1 d .
H6A H 0.8351 0.4703 0.9188 0.043 Uiso 1 1 calc R
H6B H 0.8593 0.6479 0.9093 0.043 Uiso 1 1 calc R
C7 C 0.8507(2) 0.5470(4) 0.78589(12) 0.0270(8) Uani 1 1 d .
C8 C 0.9437(2) 0.5456(4) 0.72534(13) 0.0278(8) Uani 1 1 d .
H8 H 0.9196 0.6512 0.7177 0.033 Uiso 1 1 calc R
C9 C 0.9102(2) 0.4294(5) 0.68681(13) 0.0336(8) Uani 1 1 d .
H9A H 0.8494 0.4232 0.6849 0.040 Uiso 1 1 calc R
H9B H 0.9329 0.3238 0.6941 0.040 Uiso 1 1 calc R
C10 C 0.9348(3) 0.4835(6) 0.63994(14) 0.0428(10) Uani 1 1 d .
H10A H 0.9140 0.4072 0.6161 0.051 Uiso 1 1 calc R
H10B H 0.9091 0.5860 0.6317 0.051 Uiso 1 1 calc R
C11 C 1.0302(3) 0.4979(6) 0.64185(16) 0.0469(11) Uani 1 1 d .
H11A H 1.0440 0.5398 0.6125 0.056 Uiso 1 1 calc R
H11B H 1.0554 0.3929 0.6463 0.056 Uiso 1 1 calc R
C12 C 1.0665(3) 0.6076(6) 0.68138(17) 0.0493(12) Uani 1 1 d .
H12A H 1.0479 0.7160 0.6744 0.059 Uiso 1 1 calc R
H12B H 1.1274 0.6059 0.6836 0.059 Uiso 1 1 calc R
C13 C 1.0393(2) 0.5573(5) 0.72829(14) 0.0351(9) Uani 1 1 d .
H13A H 1.0641 0.4547 0.7374 0.042 Uiso 1 1 calc R
H13B H 1.0598 0.6347 0.7519 0.042 Uiso 1 1 calc R
C14 C 0.7853(3) 0.6535(6) 0.75816(14) 0.0390(10) Uani 1 1 d .
H14A H 0.7994 0.7635 0.7642 0.059 Uiso 1 1 calc R
H14B H 0.7307 0.6319 0.7672 0.059 Uiso 1 1 calc R
H14C H 0.7845 0.6321 0.7256 0.059 Uiso 1 1 calc R
C15 C 1.0112(2) 0.1987(4) 0.85692(12) 0.0265(8) Uani 1 1 d .
C16 C 1.0454(4) -0.0265(6) 0.90418(19) 0.0623(16) Uani 1 1 d .
H16A H 1.0092 -0.1196 0.9027 0.075 Uiso 1 1 calc R
H16B H 1.0795 -0.0232 0.9342 0.075 Uiso 1 1 calc R
C17 C 1.1001(4) -0.0259(6) 0.86449(19) 0.0642(16) Uani 1 1 d .
H17A H 1.1594 -0.0196 0.8763 0.077 Uiso 1 1 calc R
H17B H 1.0903 -0.1205 0.8453 0.077 Uiso 1 1 calc R
C18 C 1.1076(2) 0.1563(4) 0.79669(15) 0.0317(8) Uani 1 1 d .
C19 C 1.0691(2) 0.0978(5) 0.75437(15) 0.0338(8) Uani 1 1 d .
C20 C 1.1085(3) 0.1249(5) 0.71502(16) 0.0421(10) Uani 1 1 d .
H20 H 1.0835 0.0870 0.6865 0.051 Uiso 1 1 calc R
C21 C 1.1842(3) 0.2072(6) 0.7171(2) 0.0519(13) Uani 1 1 d .
C22 C 1.2253(4) 0.2383(8) 0.6734(3) 0.088(2) Uani 1 1 d .
H22A H 1.1929 0.1879 0.6473 0.133 Uiso 1 1 calc R
H22B H 1.2813 0.1954 0.6772 0.133 Uiso 1 1 calc R
H22C H 1.2276 0.3512 0.6680 0.133 Uiso 1 1 calc R
C23 C 1.2199(3) 0.2629(6) 0.7597(2) 0.0524(13) Uani 1 1 d .
H23 H 1.2700 0.3197 0.7613 0.063 Uiso 1 1 calc R
C24 C 1.1842(3) 0.2380(5) 0.80000(18) 0.0425(11) Uani 1 1 d .
C25 C 1.2262(3) 0.2986(7) 0.8466(2) 0.0659(16) Uani 1 1 d .
H25A H 1.2740 0.3628 0.8419 0.099 Uiso 1 1 calc R
H25B H 1.2441 0.2096 0.8662 0.099 Uiso 1 1 calc R
H25C H 1.1868 0.3618 0.8612 0.099 Uiso 1 1 calc R
C26 C 0.9858(3) 0.0106(6) 0.75161(18) 0.0488(12) Uani 1 1 d .
H26A H 0.9911 -0.0784 0.7726 0.073 Uiso 1 1 calc R
H26B H 0.9703 -0.0271 0.7205 0.073 Uiso 1 1 calc R
H26C H 0.9433 0.0820 0.7600 0.073 Uiso 1 1 calc R
C27 C 0.9360(3) 0.1604(4) 0.92620(13) 0.0305(8) Uani 1 1 d .
C28 C 0.9638(3) 0.2391(5) 0.96802(13) 0.0327(9) Uani 1 1 d .
C29 C 0.9071(3) 0.2665(5) 0.99914(14) 0.0404(10) Uani 1 1 d .
H29 H 0.9250 0.3209 1.0266 0.048 Uiso 1 1 calc R
C30 C 0.8255(3) 0.2166(6) 0.99111(16) 0.0507(13) Uani 1 1 d .
C31 C 0.7649(4) 0.2430(9) 1.0261(2) 0.087(2) Uani 1 1 d .
H31A H 0.7952 0.2439 1.0568 0.130 Uiso 1 1 calc R
H31B H 0.7241 0.1586 1.0237 0.130 Uiso 1 1 calc R
H31C H 0.7369 0.3435 1.0201 0.130 Uiso 1 1 calc R
C32 C 0.7992(3) 0.1361(6) 0.94950(17) 0.0469(11) Uani 1 1 d .
H32 H 0.7439 0.1004 0.9438 0.056 Uiso 1 1 calc R
C33 C 0.8532(3) 0.1082(5) 0.91661(15) 0.0383(10) Uani 1 1 d .
C34 C 0.8246(4) 0.0252(6) 0.87131(18) 0.0614(15) Uani 1 1 d .
H34A H 0.7671 -0.0074 0.8708 0.092 Uiso 1 1 calc R
H34B H 0.8592 -0.0669 0.8683 0.092 Uiso 1 1 calc R
H34C H 0.8294 0.0970 0.8460 0.092 Uiso 1 1 calc R
C35 C 1.0542(3) 0.2908(6) 0.97976(16) 0.0498(12) Uani 1 1 d .
H35A H 1.0586 0.3628 1.0057 0.075 Uiso 1 1 calc R
H35B H 1.0726 0.3437 0.9534 0.075 Uiso 1 1 calc R
H35C H 1.0888 0.1989 0.9876 0.075 Uiso 1 1 calc R

loop_
_atom_site_aniso_label
_atom_site_aniso_U_11
_atom_site_aniso_U_22
_atom_site_aniso_U_33
_atom_site_aniso_U_23
_atom_site_aniso_U_13
_atom_site_aniso_U_12
Co1 0.0312(3) 0.0193(2) 0.0233(2) 0.00253(19) -0.00247(18) 0.0054(2)
Cl1 0.0539(6) 0.0315(5) 0.0483(6) -0.0129(5) 0.0035(5) -0.0119(5)
N1 0.0325(16) 0.0386(19) 0.0227(15) 0.0058(13) 0.0039(13) 0.0084(14)
N2 0.0321(16) 0.0367(19) 0.0218(15) 0.0062(13) 0.0019(13) 0.0094(14)
N3 0.055(2) 0.0183(16) 0.0307(17) 0.0056(12) -0.0006(15) 0.0138(14)
N4 0.0473(19) 0.0219(17) 0.0406(19) 0.0055(14) 0.0072(16) 0.0167(14)
C1 0.0322(18) 0.029(2) 0.0242(17) 0.0056(14) -0.0003(15) 0.0083(15)
C2 0.036(2) 0.034(2) 0.033(2) -0.0028(16) 0.0001(16) 0.0037(16)
C3 0.035(2) 0.044(3) 0.040(2) 0.0071(19) 0.0059(18) -0.0005(18)
C4 0.042(2) 0.061(3) 0.037(2) 0.007(2) 0.012(2) 0.006(2)
C5 0.042(2) 0.065(3) 0.030(2) -0.006(2) 0.0049(18) 0.001(2)
C6 0.0328(19) 0.047(2) 0.0261(19) 0.0034(17) -0.0010(15) 0.0044(18)
C7 0.0291(17) 0.029(2) 0.0217(17) 0.0018(14) -0.0002(14) 0.0070(14)
C8 0.0317(18) 0.0265(19) 0.0249(18) 0.0046(14) 0.0016(15) 0.0037(14)
C9 0.0356(19) 0.038(2) 0.0262(18) 0.0054(16) -0.0015(15) -0.0065(17)
C10 0.055(3) 0.049(3) 0.0229(19) 0.0003(18) 0.0009(19) -0.002(2)
C11 0.054(3) 0.055(3) 0.035(2) 0.008(2) 0.019(2) -0.001(2)
C12 0.045(2) 0.054(3) 0.052(3) 0.009(2) 0.015(2) -0.011(2)
C13 0.035(2) 0.038(2) 0.032(2) -0.0022(17) 0.0022(16) -0.0006(17)
C14 0.038(2) 0.050(3) 0.028(2) 0.0126(18) 0.0026(17) 0.0163(19)
C15 0.0332(18) 0.0193(17) 0.0248(18) -0.0019(13) -0.0049(14) 0.0013(14)
C16 0.100(4) 0.032(2) 0.059(3) 0.020(2) 0.026(3) 0.035(3)
C17 0.094(4) 0.046(3) 0.058(3) 0.025(2) 0.029(3) 0.038(3)
C18 0.0306(19) 0.0224(19) 0.043(2) 0.0032(16) 0.0054(17) 0.0084(15)
C19 0.0333(19) 0.0236(19) 0.045(2) 0.0014(17) 0.0066(17) 0.0034(16)
C20 0.047(2) 0.040(2) 0.042(2) 0.0037(19) 0.012(2) 0.0101(19)
C21 0.042(2) 0.044(3) 0.076(4) 0.016(3) 0.028(2) 0.014(2)
C22 0.080(4) 0.082(5) 0.117(6) 0.030(4) 0.066(4) 0.027(4)
C23 0.028(2) 0.035(2) 0.095(4) 0.009(3) 0.016(2) 0.0010(18)
C24 0.0297(19) 0.027(2) 0.069(3) -0.003(2) -0.002(2) 0.0051(16)
C25 0.045(3) 0.053(3) 0.093(4) -0.023(3) -0.015(3) 0.005(2)
C26 0.040(2) 0.049(3) 0.056(3) -0.008(2) 0.001(2) -0.012(2)
C27 0.043(2) 0.0235(19) 0.0230(18) 0.0037(14) -0.0032(16) 0.0026(16)
C28 0.045(2) 0.0253(19) 0.0258(18) 0.0076(15) -0.0032(16) 0.0037(16)
C29 0.063(3) 0.033(2) 0.0229(19) 0.0072(16) -0.0007(19) 0.013(2)
C30 0.062(3) 0.058(3) 0.034(2) 0.027(2) 0.012(2) 0.023(2)
C31 0.082(4) 0.127(6) 0.056(4) 0.044(4) 0.030(3) 0.043(4)
C32 0.042(2) 0.048(3) 0.049(3) 0.023(2) 0.001(2) -0.002(2)
C33 0.051(2) 0.024(2) 0.037(2) 0.0062(16) -0.0058(19) -0.0022(17)
C34 0.082(4) 0.049(3) 0.045(3) -0.005(2) -0.022(3) -0.020(3)
C35 0.060(3) 0.048(3) 0.037(2) 0.003(2) -0.015(2) -0.008(2)

loop_
_atom_type_symbol
_atom_type_description
_atom_type_scat_dispersion_real
_atom_type_scat_dispersion_imag
_atom_type_scat_source
C C 0.0033 0.0016 'International Tables Vol C Tables 4.2.6.8 and 6.1.1.4'
H H 0.0000 0.0000 'International Tables Vol C Tables 4.2.6.8 and 6.1.1.4'
N N 0.0061 0.0033 'International Tables Vol C Tables 4.2.6.8 and 6.1.1.4'
Cl Cl 0.1484 0.1585 'International Tables Vol C Tables 4.2.6.8 and 6.1.1.4'
Co Co 0.3494 0.9721 'International Tables Vol C Tables 4.2.6.8 and 6.1.1.4'

loop_
_geom_angle_atom_site_label_1
_geom_angle_atom_site_label_2
_geom_angle_atom_site_label_3
_geom_angle
N1 Co1 N2 65.77(13)
N1 Co1 C15 128.60(15)
N2 Co1 C15 129.77(14)
N1 Co1 Cl1 116.32(11)
N2 Co1 Cl1 115.93(11)
C15 Co1 Cl1 99.58(10)
N1 Co1 C7 33.27(12)
N2 Co1 C7 32.86(12)
C15 Co1 C7 142.43(13)
Cl1 Co1 C7 117.98(10)
C7 N1 C1 122.8(3)
C7 N1 Co1 90.1(2)
C1 N1 Co1 143.5(2)
C7 N2 C8 122.3(3)
C7 N2 Co1 90.2(2)
C8 N2 Co1 144.5(2)
C15 N3 C27 128.7(3)
C15 N3 C16 113.9(4)
C27 N3 C16 117.3(3)
C15 N4 C18 127.9(3)
C15 N4 C17 113.4(4)
C18 N4 C17 118.7(3)
N1 C1 C2 112.1(3)
N1 C1 C6 109.4(3)
C2 C1 C6 110.5(3)
N1 C1 H1 108.2
C2 C1 H1 108.2
C6 C1 H1 108.2
C3 C2 C1 110.6(3)
C3 C2 H2A 109.5
C1 C2 H2A 109.5
C3 C2 H2B 109.5
C1 C2 H2B 109.5
H2A C2 H2B 108.1
C2 C3 C4 111.3(3)
C2 C3 H3A 109.4
C4 C3 H3A 109.4
C2 C3 H3B 109.4
C4 C3 H3B 109.4
H3A C3 H3B 108.0
C5 C4 C3 110.9(4)
C5 C4 H4A 109.5
C3 C4 H4A 109.5
C5 C4 H4B 109.5
C3 C4 H4B 109.5
H4A C4 H4B 108.0
C4 C5 C6 112.7(4)
C4 C5 H5A 109.1
C6 C5 H5A 109.1
C4 C5 H5B 109.1
C6 C5 H5B 109.1
H5A C5 H5B 107.8
C5 C6 C1 110.5(3)
C5 C6 H6A 109.5
C1 C6 H6A 109.5
C5 C6 H6B 109.5
C1 C6 H6B 109.5
H6A C6 H6B 108.1
N2 C7 N1 112.7(3)
N2 C7 C14 124.1(3)
N1 C7 C14 123.1(3)
N2 C7 Co1 56.92(18)
N1 C7 Co1 56.66(19)
C14 C7 Co1 170.5(3)
N2 C8 C9 111.4(3)
N2 C8 C13 109.7(3)
C9 C8 C13 109.9(3)
N2 C8 H8 108.6
C9 C8 H8 108.6
C13 C8 H8 108.6
C8 C9 C10 110.8(3)
C8 C9 H9A 109.5
C10 C9 H9A 109.5
C8 C9 H9B 109.5
C10 C9 H9B 109.5
H9A C9 H9B 108.1
C11 C10 C9 111.0(3)
C11 C10 H10A 109.4
C9 C10 H10A 109.4
C11 C10 H10B 109.4
C9 C10 H10B 109.4
H10A C10 H10B 108.0
C10 C11 C12 111.2(4)
C10 C11 H11A 109.4
C12 C11 H11A 109.4
C10 C11 H11B 109.4
C12 C11 H11B 109.4
H11A C11 H11B 108.0
C11 C12 C13 112.1(4)
C11 C12 H12A 109.2
C13 C12 H12A 109.2
C11 C12 H12B 109.2
C13 C12 H12B 109.2
H12A C12 H12B 107.9
C8 C13 C12 111.1(3)
C8 C13 H13A 109.4
C12 C13 H13A 109.4
C8 C13 H13B 109.4
C12 C13 H13B 109.4
H13A C13 H13B 108.0
C7 C14 H14A 109.5
C7 C14 H14B 109.5
H14A C14 H14B 109.5
C7 C14 H14C 109.5
H14A C14 H14C 109.5
H14B C14 H14C 109.5
N3 C15 N4 108.1(3)
N3 C15 Co1 126.1(3)
N4 C15 Co1 125.1(3)
N3 C16 C17 101.9(4)
N3 C16 H16A 111.4
C17 C16 H16A 111.4
N3 C16 H16B 111.4
C17 C16 H16B 111.4
H16A C16 H16B 109.3
N4 C17 C16 102.7(4)
N4 C17 H17A 111.2
C16 C17 H17A 111.2
N4 C17 H17B 111.2
C16 C17 H17B 111.2
H17A C17 H17B 109.1
C19 C18 C24 121.5(4)
C19 C18 N4 119.0(4)
C24 C18 N4 119.2(4)
C20 C19 C18 118.0(4)
C20 C19 C26 121.5(4)
C18 C19 C26 120.6(4)
C19 C20 C21 121.8(5)
C19 C20 H20 119.1
C21 C20 H20 119.1
C23 C21 C20 118.1(5)
C23 C21 C22 121.0(5)
C20 C21 C22 120.9(6)
C21 C22 H22A 109.5
C21 C22 H22B 109.5
H22A C22 H22B 109.5
C21 C22 H22C 109.5
H22A C22 H22C 109.5
H22B C22 H22C 109.5
C21 C23 C24 122.7(4)
C21 C23 H23 118.7
C24 C23 H23 118.7
C23 C24 C18 117.9(4)
C23 C24 C25 121.3(4)
C18 C24 C25 120.8(5)
C24 C25 H25A 109.5
C24 C25 H25B 109.5
H25A C25 H25B 109.5
C24 C25 H25C 109.5
H25A C25 H25C 109.5
H25B C25 H25C 109.5
C19 C26 H26A 109.5
C19 C26 H26B 109.5
H26A C26 H26B 109.5
C19 C26 H26C 109.5
H26A C26 H26C 109.5
H26B C26 H26C 109.5
C33 C27 C28 120.9(4)
C33 C27 N3 120.0(4)
C28 C27 N3 118.9(4)
C29 C28 C27 118.6(4)
C29 C28 C35 119.8(4)
C27 C28 C35 121.6(4)
C30 C29 C28 122.2(4)
C30 C29 H29 118.9
C28 C29 H29 118.9
C29 C30 C32 118.3(4)
C29 C30 C31 121.6(5)
C32 C30 C31 120.1(5)
C30 C31 H31A 109.5
C30 C31 H31B 109.5
H31A C31 H31B 109.5
C30 C31 H31C 109.5
H31A C31 H31C 109.5
H31B C31 H31C 109.5
C33 C32 C30 121.8(4)
C33 C32 H32 119.1
C30 C32 H32 119.1
C32 C33 C27 118.1(4)
C32 C33 C34 122.0(4)
C27 C33 C34 119.9(4)
C33 C34 H34A 109.5
C33 C34 H34B 109.5
H34A C34 H34B 109.5
C33 C34 H34C 109.5
H34A C34 H34C 109.5
H34B C34 H34C 109.5
C28 C35 H35A 109.5
C28 C35 H35B 109.5
H35A C35 H35B 109.5
C28 C35 H35C 109.5
H35A C35 H35C 109.5
H35B C35 H35C 109.5

loop_
_geom_bond_atom_site_label_1
_geom_bond_atom_site_label_2
_geom_bond_distance
Co1 N1 2.033(3)
Co1 N2 2.039(3)
Co1 C15 2.054(4)
Co1 Cl1 2.2670(11)
Co1 C7 2.433(3)
N1 C7 1.335(5)
N1 C1 1.462(5)
N2 C7 1.320(5)
N2 C8 1.463(5)
N3 C15 1.326(5)
N3 C27 1.433(5)
N3 C16 1.484(5)
N4 C15 1.340(5)
N4 C18 1.437(5)
N4 C17 1.474(5)
C1 C2 1.529(5)
C1 C6 1.529(5)
C1 H1 0.9800
C2 C3 1.517(6)
C2 H2A 0.9700
C2 H2B 0.9700
C3 C4 1.539(6)
C3 H3A 0.9700
C3 H3B 0.9700
C4 C5 1.508(7)
C4 H4A 0.9700
C4 H4B 0.9700
C5 C6 1.519(6)
C5 H5A 0.9700
C5 H5B 0.9700
C6 H6A 0.9700
C6 H6B 0.9700
C7 C14 1.527(5)
C8 C9 1.528(5)
C8 C13 1.527(5)
C8 H8 0.9800
C9 C10 1.530(6)
C9 H9A 0.9700
C9 H9B 0.9700
C10 C11 1.525(6)
C10 H10A 0.9700
C10 H10B 0.9700
C11 C12 1.527(7)
C11 H11A 0.9700
C11 H11B 0.9700
C12 C13 1.537(6)
C12 H12A 0.9700
C12 H12B 0.9700
C13 H13A 0.9700
C13 H13B 0.9700
C14 H14A 0.9600
C14 H14B 0.9600
C14 H14C 0.9600
C16 C17 1.530(7)
C16 H16A 0.9700
C16 H16B 0.9700
C17 H17A 0.9700
C17 H17B 0.9700
C18 C19 1.393(6)
C18 C24 1.398(6)
C19 C20 1.389(6)
C19 C26 1.514(6)
C20 C21 1.391(7)
C20 H20 0.9300
C21 C23 1.375(8)
C21 C22 1.521(8)
C22 H22A 0.9600
C22 H22B 0.9600
C22 H22C 0.9600
C23 C24 1.379(7)
C23 H23 0.9300
C24 C25 1.521(7)
C25 H25A 0.9600
C25 H25B 0.9600
C25 H25C 0.9600
C26 H26A 0.9600
C26 H26B 0.9600
C26 H26C 0.9600
C27 C33 1.391(6)
C27 C28 1.404(5)
C28 C29 1.377(6)
C28 C35 1.508(6)
C29 C30 1.365(7)
C29 H29 0.9300
C30 C32 1.401(7)
C30 C31 1.503(7)
C31 H31A 0.9600
C31 H31B 0.9600
C31 H31C 0.9600
C32 C33 1.384(7)
C32 H32 0.9300
C33 C34 1.506(6)
C34 H34A 0.9600
C34 H34B 0.9600
C34 H34C 0.9600
C35 H35A 0.9600
C35 H35B 0.9600
C35 H35C 0.9600

loop_
_platon_squeeze_void_nr
_platon_squeeze_void_average_x
_platon_squeeze_void_average_y
_platon_squeeze_void_average_z
_platon_squeeze_void_volume
_platon_squeeze_void_count_electrons
_platon_squeeze_void_content
1 0.500 -0.020 0.000 343 49 ' '
2 1.000 -0.011 0.500 343 49 ' '
